data_2220929
loop_
_publ_author_name
'Dehghanpour, Saeed'
'Asadizadeh, Saeedeh'
'Gao, Shan'
'Ng, Seik Weng'

_publ_section_title
;
 <i>N</i>,<i>N</i>'-Bis(4-bromobenzylidene)biphenyl-2,2'-diamine
;
_journal_coeditor_code TK2356
_journal_issue 2
_journal_name_full 'Acta Crystallographica Section E'
_journal_page_first o306
_journal_paper_doi 10.1107/S1600536809000993
_journal_volume 65
_journal_year 2009
_chemical_formula_iupac 'C26 H18 Br2 N2'
_chemical_formula_moiety 'C26 H18 Br2 N2'
_chemical_formula_sum 'C26 H18 Br2 N2'
_chemical_formula_weight 518.24
_chemical_name_systematic
;
<i>N</i>,<i>N</i>'-Bis(4-bromobenzylidene)biphenyl-2,2'-diamine
;
_space_group_IT_number 41
_symmetry_cell_setting orthorhombic
_symmetry_space_group_name_Hall 'A 2 -2ab'
_symmetry_space_group_name_H-M 'A b a 2'
_atom_sites_solution_hydrogens geom
_atom_sites_solution_primary direct
_atom_sites_solution_secondary difmap
_audit_creation_method SHELXL-97
_cell_angle_alpha 90
_cell_angle_beta 90
_cell_angle_gamma 90
_cell_formula_units_Z 4
_cell_length_a 15.9691(10)
_cell_length_b 8.3482(5)
_cell_length_c 16.7767(11)
_cell_measurement_reflns_used 5898
_cell_measurement_temperature 295(2)
_cell_measurement_theta_max 27.4
_cell_measurement_theta_min 3.0
_cell_volume 2236.6(2)
_computing_cell_refinement 'RAPID-AUTO (Rigaku, 1998)'
_computing_data_collection 'RAPID-AUTO (Rigaku, 1998)'
_computing_data_reduction 'CrystalStructure (Rigaku/MSC, 2002)'
_computing_molecular_graphics 'X-SEED (Barbour, 2001)'
_computing_publication_material 'publCIF (Westrip, 2009)'
_computing_structure_refinement 'SHELXL97 (Sheldrick, 2008)'
_computing_structure_solution 'SHELXS97 (Sheldrick, 2008)'
_diffrn_ambient_temperature 295(2)
_diffrn_detector_area_resol_mean 10.000
_diffrn_measured_fraction_theta_full 0.998
_diffrn_measured_fraction_theta_max 0.998
_diffrn_measurement_device_type 'Rigaku R-AXIS RAPID'
_diffrn_measurement_method \w
_diffrn_radiation_monochromator graphite
_diffrn_radiation_source 'fine-focus sealed tube'
_diffrn_radiation_type MoK\a
_diffrn_radiation_wavelength 0.71073
_diffrn_reflns_av_R_equivalents 0.040
_diffrn_reflns_av_sigmaI/netI 0.051
_diffrn_reflns_limit_h_max 20
_diffrn_reflns_limit_h_min -18
_diffrn_reflns_limit_k_max 10
_diffrn_reflns_limit_k_min -10
_diffrn_reflns_limit_l_max 21
_diffrn_reflns_limit_l_min -21
_diffrn_reflns_number 10424
_diffrn_reflns_theta_full 27.4
_diffrn_reflns_theta_max 27.4
_diffrn_reflns_theta_min 3.0
_diffrn_standards_decay_% 0
_diffrn_standards_interval_count 0
_diffrn_standards_interval_time 0
_diffrn_standards_number 0
_exptl_absorpt_coefficient_mu 3.639
_exptl_absorpt_correction_T_max 0.545
_exptl_absorpt_correction_T_min 0.429
_exptl_absorpt_correction_type multi-scan
_exptl_absorpt_process_details '(ABSCOR; Higashi, 1995)'
_exptl_crystal_colour 'light yellow'
_exptl_crystal_density_diffrn 1.539
_exptl_crystal_density_method 'not measured'
_exptl_crystal_description Cuboid
_exptl_crystal_F_000 1032
_exptl_crystal_size_max 0.28
_exptl_crystal_size_mid 0.25
_exptl_crystal_size_min 0.19
_refine_diff_density_max 0.28
_refine_diff_density_min -0.36
_refine_ls_abs_structure_details 'Flack (1983), 1209 Friedel pairs'
_refine_ls_abs_structure_Flack -0.013(15)
_refine_ls_extinction_method none
_refine_ls_goodness_of_fit_ref 0.98
_refine_ls_hydrogen_treatment constr
_refine_ls_matrix_type full
_refine_ls_number_parameters 136
_refine_ls_number_reflns 2542
_refine_ls_number_restraints 1
_refine_ls_restrained_S_all 0.98
_refine_ls_R_factor_all 0.085
_refine_ls_R_factor_gt 0.034
_refine_ls_shift/su_max 0.001
_refine_ls_shift/su_mean 0.001
_refine_ls_structure_factor_coef Fsqd
_refine_ls_weighting_details 'calc w=1/[\s^2^(Fo^2^)+(0.0547P)^2^] where P=(Fo^2^+2Fc^2^)/3'
_refine_ls_weighting_scheme calc
_refine_ls_wR_factor_gt 0.083
_refine_ls_wR_factor_ref 0.116
_reflns_number_gt 1333
_reflns_number_total 2542
_reflns_threshold_expression I>2\s(I)
_cod_data_source_file tk2356.cif
_cod_data_source_block I
_cod_depositor_comments
;
The following automatic conversions were performed:
'_exptl_absorpt_correction_type' value 'Multi-scan' changed to
'multi-scan' according to
'/home/saulius/struct/CIF-dictionaries/cif_core.dic' dictionary named
'cif_core.dic' version 2.4.1 from 2010-06-29.

Automatic conversion script
Id: cif_fix_enum 1527 2010-12-29 10:47:43Z saulius 

The following automatic conversions were performed:

'_exptl_absorpt_correction_type' value 'Multi-scan' changed to
'multi-scan' according to
/home/saulius/struct/CIF-dictionaries/cif_core.dic dictionary named
'cif_core.dic' version 2.4.1 from 2010-06-29.

Automatic conversion script
Id: cif_fix_values 1715 2011-07-08 13:25:40Z adriana 
;
_cod_original_sg_symbol_Hall 'A 2 -2ac'
_cod_database_code 2220929
_cod_database_fobs_code 2220929

loop_
_symmetry_equiv_pos_as_xyz
'x, y, z'
'-x, -y, z'
'-x+1/2, y+1/2, z'
'x+1/2, -y+1/2, z'
'x, y+1/2, z+1/2'
'-x, -y+1/2, z+1/2'
'-x+1/2, y+1, z+1/2'
'x+1/2, -y+1, z+1/2'

loop_
_atom_site_type_symbol
_atom_site_label
_atom_site_fract_x
_atom_site_fract_y
_atom_site_fract_z
_atom_site_U_iso_or_equiv
_atom_site_adp_type
_atom_site_calc_flag
_atom_site_refinement_flags
_atom_site_occupancy
_atom_site_disorder_assembly
_atom_site_disorder_group
Br Br1 0.89090(4) 0.63217(6) 0.50003(6) 0.1058(3) Uani d . 1 . .
N N1 0.8979(2) 1.3119(4) 0.7320(3) 0.0604(9) Uani d . 1 . .
C C1 0.8877(2) 1.4642(5) 0.7689(3) 0.0555(10) Uani d . 1 . .
C C2 0.9576(2) 1.5394(4) 0.8036(2) 0.0537(9) Uani d . 1 . .
C C3 0.9461(3) 1.6846(5) 0.8415(3) 0.0650(11) Uani d . 1 . .
H H3 0.9920 1.7371 0.8636 0.078 Uiso calc R 1 . .
C C4 0.8672(3) 1.7534(6) 0.8471(4) 0.0676(13) Uani d . 1 . .
H H4 0.8605 1.8514 0.8727 0.081 Uiso calc R 1 . .
C C5 0.7989(3) 1.6768(5) 0.8150(3) 0.0685(12) Uani d . 1 . .
H H5 0.7459 1.7214 0.8205 0.082 Uiso calc R 1 . .
C C6 0.8087(2) 1.5347(5) 0.7748(3) 0.0656(12) Uani d . 1 . .
H H6 0.7626 1.4854 0.7514 0.079 Uiso calc R 1 . .
C C7 0.8654(3) 1.2832(7) 0.6649(3) 0.0633(12) Uani d . 1 . .
H H7 0.8381 1.3663 0.6387 0.076 Uiso calc R 1 . .
C C8 0.8685(3) 1.1275(5) 0.6264(3) 0.0597(11) Uani d . 1 . .
C C9 0.8443(3) 1.1094(5) 0.5480(3) 0.0818(14) Uani d . 1 . .
H H9 0.8236 1.1973 0.5202 0.098 Uiso calc R 1 . .
C C10 0.8505(3) 0.9629(6) 0.5101(4) 0.0891(14) Uani d . 1 . .
H H10 0.8346 0.9518 0.4570 0.107 Uiso calc R 1 . .
C C11 0.8805(3) 0.8339(6) 0.5523(3) 0.0714(13) Uani d . 1 . .
C C12 0.9015(3) 0.8464(5) 0.6305(3) 0.0703(13) Uani d . 1 . .
H H12 0.9195 0.7566 0.6585 0.084 Uiso calc R 1 . .
C C13 0.8961(2) 0.9926(5) 0.6683(3) 0.0646(11) Uani d . 1 . .
H H13 0.9108 1.0016 0.7217 0.078 Uiso calc R 1 . .

loop_
_atom_site_aniso_label
_atom_site_aniso_U_11
_atom_site_aniso_U_22
_atom_site_aniso_U_33
_atom_site_aniso_U_12
_atom_site_aniso_U_13
_atom_site_aniso_U_23
Br1 0.1445(6) 0.0704(3) 0.1026(5) -0.0098(2) 0.0284(5) -0.0131(4)
N1 0.058(2) 0.0512(18) 0.072(3) -0.0048(15) 0.0000(19) -0.0029(19)
C1 0.050(3) 0.058(2) 0.058(3) 0.0000(18) 0.0025(18) 0.009(2)
C2 0.054(2) 0.052(2) 0.056(2) -0.0007(16) 0.0007(19) 0.0069(19)
C3 0.063(3) 0.064(2) 0.067(3) -0.001(2) -0.005(2) -0.004(2)
C4 0.081(4) 0.057(3) 0.065(3) 0.004(2) -0.002(3) -0.002(2)
C5 0.059(3) 0.064(2) 0.082(3) 0.017(2) 0.008(2) 0.008(2)
C6 0.052(3) 0.065(3) 0.080(3) -0.0025(19) 0.000(2) 0.014(2)
C7 0.066(3) 0.066(3) 0.058(3) 0.000(2) -0.007(2) 0.010(2)
C8 0.062(2) 0.065(3) 0.052(3) -0.0084(18) -0.002(2) 0.001(2)
C9 0.111(4) 0.068(3) 0.066(3) 0.004(3) -0.020(3) 0.002(2)
C10 0.127(4) 0.075(3) 0.066(3) -0.001(3) -0.024(4) 0.010(3)
C11 0.065(3) 0.084(3) 0.065(3) -0.006(2) 0.008(2) 0.004(3)
C12 0.070(3) 0.058(2) 0.083(4) -0.0047(19) -0.004(3) 0.015(2)
C13 0.074(3) 0.060(3) 0.059(3) 0.001(2) -0.008(2) 0.006(2)

loop_
_atom_type_symbol
_atom_type_description
_atom_type_scat_dispersion_real
_atom_type_scat_dispersion_imag
_atom_type_scat_source
C C 0.0033 0.0016 'International Tables Vol C Tables 4.2.6.8 and 6.1.1.4'
H H 0.0000 0.0000 'International Tables Vol C Tables 4.2.6.8 and 6.1.1.4'
N N 0.0061 0.0033 'International Tables Vol C Tables 4.2.6.8 and 6.1.1.4'
Br Br -0.2901 2.4595 'International Tables Vol C Tables 4.2.6.8 and 6.1.1.4'

loop_
_geom_angle_atom_site_label_1
_geom_angle_atom_site_label_2
_geom_angle_atom_site_label_3
_geom_angle_site_symmetry_1
_geom_angle_site_symmetry_3
_geom_angle
_geom_angle_publ_flag
C7 N1 C1 . . 120.7(4) ?
C6 C1 C2 . . 120.0(4) ?
C6 C1 N1 . . 120.8(4) ?
C2 C1 N1 . . 119.2(3) ?
C3 C2 C1 . . 118.5(4) ?
C3 C2 C2 . 2_785 120.2(4) ?
C1 C2 C2 . 2_785 121.2(4) ?
C2 C3 C4 . . 121.0(4) ?
C2 C3 H3 . . 119.5 ?
C4 C3 H3 . . 119.5 ?
C5 C4 C3 . . 120.1(4) ?
C5 C4 H4 . . 120.0 ?
C3 C4 H4 . . 120.0 ?
C6 C5 C4 . . 120.3(4) ?
C6 C5 H5 . . 119.8 ?
C4 C5 H5 . . 119.8 ?
C5 C6 C1 . . 120.1(4) ?
C5 C6 H6 . . 119.9 ?
C1 C6 H6 . . 119.9 ?
N1 C7 C8 . . 123.6(5) ?
N1 C7 H7 . . 118.2 ?
C8 C7 H7 . . 118.2 ?
C9 C8 C13 . . 118.6(4) ?
C9 C8 C7 . . 120.9(4) ?
C13 C8 C7 . . 120.5(5) ?
C8 C9 C10 . . 121.1(4) ?
C8 C9 H9 . . 119.5 ?
C10 C9 H9 . . 119.5 ?
C9 C10 C11 . . 118.7(5) ?
C9 C10 H10 . . 120.7 ?
C11 C10 H10 . . 120.7 ?
C12 C11 C10 . . 121.6(5) ?
C12 C11 Br1 . . 119.4(4) ?
C10 C11 Br1 . . 119.0(4) ?
C11 C12 C13 . . 119.8(5) ?
C11 C12 H12 . . 120.1 ?
C13 C12 H12 . . 120.1 ?
C12 C13 C8 . . 120.1(5) ?
C12 C13 H13 . . 119.9 ?
C8 C13 H13 . . 119.9 ?

loop_
_geom_bond_atom_site_label_1
_geom_bond_atom_site_label_2
_geom_bond_site_symmetry_2
_geom_bond_distance
_geom_bond_publ_flag
Br1 C11 . 1.906(5) ?
N1 C7 . 1.262(6) ?
N1 C1 . 1.424(6) ?
C1 C6 . 1.395(5) ?
C1 C2 . 1.407(6) ?
C2 C3 . 1.381(6) ?
C2 C2 2_785 1.506(7) ?
C3 C4 . 1.389(6) ?
C3 H3 . 0.9300 ?
C4 C5 . 1.373(7) ?
C4 H4 . 0.9300 ?
C5 C6 . 1.374(6) ?
C5 H5 . 0.9300 ?
C6 H6 . 0.9300 ?
C7 C8 . 1.452(7) ?
C7 H7 . 0.9300 ?
C8 C9 . 1.378(7) ?
C8 C13 . 1.399(6) ?
C9 C10 . 1.383(6) ?
C9 H9 . 0.9300 ?
C10 C11 . 1.376(7) ?
C10 H10 . 0.9300 ?
C11 C12 . 1.358(8) ?
C12 C13 . 1.378(6) ?
C12 H12 . 0.9300 ?
C13 H13 . 0.9300 ?

loop_
_geom_torsion_atom_site_label_1
_geom_torsion_atom_site_label_2
_geom_torsion_atom_site_label_3
_geom_torsion_atom_site_label_4
_geom_torsion_site_symmetry_1
_geom_torsion_site_symmetry_2
_geom_torsion_site_symmetry_3
_geom_torsion_site_symmetry_4
_geom_torsion
_geom_torsion_publ_flag
C7 N1 C1 C6 . . . . 48.5(6) ?
C7 N1 C1 C2 . . . . -135.0(5) ?
C6 C1 C2 C3 . . . . -1.4(6) ?
N1 C1 C2 C3 . . . . -177.9(4) ?
C6 C1 C2 C2 . . . 2_785 175.4(3) ?
N1 C1 C2 C2 . . . 2_785 -1.1(5) ?
C1 C2 C3 C4 . . . . 1.6(6) ?
C2 C2 C3 C4 2_785 . . . -175.3(4) ?
C2 C3 C4 C5 . . . . 0.2(8) ?
C3 C4 C5 C6 . . . . -2.2(8) ?
C4 C5 C6 C1 . . . . 2.4(7) ?
C2 C1 C6 C5 . . . . -0.6(7) ?
N1 C1 C6 C5 . . . . 175.9(4) ?
C1 N1 C7 C8 . . . . -175.6(4) ?
N1 C7 C8 C9 . . . . -169.2(5) ?
N1 C7 C8 C13 . . . . 10.8(7) ?
C13 C8 C9 C10 . . . . -2.8(8) ?
C7 C8 C9 C10 . . . . 177.2(5) ?
C8 C9 C10 C11 . . . . 0.6(8) ?
C9 C10 C11 C12 . . . . 2.1(7) ?
C9 C10 C11 Br1 . . . . -179.0(4) ?
C10 C11 C12 C13 . . . . -2.7(7) ?
Br1 C11 C12 C13 . . . . 178.5(3) ?
C11 C12 C13 C8 . . . . 0.4(7) ?
C9 C8 C13 C12 . . . . 2.2(7) ?
C7 C8 C13 C12 . . . . -177.8(4) ?
